data_1535841
loop_
_publ_author_name
'Irran, E.'
'Juergens, B.'
'Schnick, W.'

_publ_section_title
;
 Trimerization of alkali dicyanamides M (N (C N)2) and formation of
 tricyanomelaminates M3 (C6 N9) (M= K, Rb) in the melt: Crystal structure
 determination of three polymorphs of K (N (C N)2), two of Rb (N (C N)2),
 and one of K3 (C6 N9) and Rb3 (C6 N9) from X-ray powder diffractometry
;
_journal_name_full 'Chemistry - A European Journal'
_journal_page_first 5372
_journal_page_last 5381
_journal_volume 7
_journal_year 2001
_chemical_formula_sum 'C2 K N3'
_chemical_name_systematic 'K (N (C N)2)'
_space_group_IT_number 62
_symmetry_space_group_name_Hall '-P 2ac 2n'
_symmetry_space_group_name_H-M 'P n m a'
_cell_angle_alpha 90
_cell_angle_beta 90
_cell_angle_gamma 90
_cell_formula_units_Z 4
_cell_length_a 8.55404
_cell_length_b 3.87802
_cell_length_c 12.5273
_cell_volume 415.565
_citation_journal_id_ASTM CEUJED
_cod_data_source_file Irran_CEUJED_2001_259.cif
_cod_data_source_block C2K1N3
_cod_original_cell_volume 415.5648
_cod_original_formula_sum 'C2 K1 N3'
_cod_database_code 1535841

loop_
_symmetry_equiv_pos_as_xyz
x,y,z
-x+1/2,-y,z+1/2
x+1/2,-y+1/2,-z+1/2
-x,y+1/2,-z
-x,-y,-z
x-1/2,y,-z-1/2
-x-1/2,y-1/2,z-1/2
x,-y-1/2,z

loop_
_atom_site_label
_atom_site_type_symbol
_atom_site_fract_x
_atom_site_fract_y
_atom_site_fract_z
_atom_site_occupancy
_atom_site_U_iso_or_equiv
K1 K+1 0.1245 0.25 0.6292 1 0.0
C2 C+2 0.2339 0.25 0.3868 1 0.0
N1 N-1 0.637 0.25 0.3961 1 0.0
C1 C+2 0.5138 0.25 0.3723 1 0.0
N3 N-1 0.117 0.25 0.3986 1 0.0
N2 N-1 0.3721 0.25 0.3241 1 0.0
